data_2107400
loop_
_publ_author_name
'Lanfredi, A.M.M.'
'Pellinghelli, M.A.'
'Tiripicchio, A.'

_publ_section_title
;
 The crystal structure of dipotassium hydrogen diiodate(V) chloride
;
_journal_name_full 'Acta Crystallographica B (24,1968-38,1982)'
_journal_page_first 1822
_journal_page_last 1826
_journal_volume 28
_journal_year 1972
_chemical_formula_sum 'Cl H I2 K2 O6'
_chemical_name_systematic 'K2 H (I O3)2 Cl'
_space_group_IT_number 29
_symmetry_space_group_name_Hall 'P 2c -2ac'
_symmetry_space_group_name_H-M 'P c a 21'
_cell_angle_alpha 90
_cell_angle_beta 90
_cell_angle_gamma 90
_cell_formula_units_Z 4
_cell_length_a 15.1
_cell_length_b 6.594
_cell_length_c 8.611
_cell_volume 857.392
_citation_journal_id_ASTM ACBCAR
_cod_data_source_file Lanfredi_ACBCAR_1972_118.cif
_cod_data_source_block H1Cl1I2K2O6
_cod_original_cell_volume 857.3921
_cod_original_formula_sum 'H1 Cl1 I2 K2 O6'
_cod_database_code 2107400

loop_
_symmetry_equiv_pos_as_xyz
x,y,z
-x,-y,z+1/2
-x+1/2,y,z+1/2
x+1/2,-y,z

loop_
_atom_site_label
_atom_site_type_symbol
_atom_site_fract_x
_atom_site_fract_y
_atom_site_fract_z
_atom_site_occupancy
_atom_site_U_iso_or_equiv
O1 O-2 0.1152 0.1868 0.3203 1 0.0
O3 O-2 0.1944 0.0207 0.0517 1 0.0
O4 O-2 0.4591 0.2646 0.1937 1 0.0
K1 K+1 0.484 0.019 0.4815 1 0.0
O6 O-2 0.5547 0.5528 0.0431 1 0.0
K2 K+1 0.7346 0.4379 -0.0096 1 0.0
I2 I+5 0.5343 0.4926 0.2406 1 0.0
I1 I+5 0.2177 0.0648 0.25 1 0.0
Cl1 Cl-1 0.6239 0.2239 0.7088 1 0.0
O2 O-2 0.2862 0.2882 0.2288 1 0.0
O5 O-2 0.6264 0.3331 0.2929 1 0.0
